data_4024141
loop_
_publ_author_name
'Hideko Koshima'
'Michitaro Fukano'
'Hidehiro Uekusa'

_publ_section_title
;
 Diastereospecific Photocyclization of a Isopropylbenzophenone
 Derivative in Crystals and the Morphological Changes
;
_journal_name_full 'Journal of Organic Chemistry'
_journal_page_first 6786
_journal_page_last 6791
_journal_paper_doi 10.1021/jo071005i
_journal_volume 72
_journal_year 2007
_chemical_formula_moiety 'C31 H37 N O2 '
_chemical_formula_sum 'C31 H37 N O2'
_chemical_formula_weight 455.64
_space_group_IT_number 76
_symmetry_cell_setting tetragonal
_symmetry_Int_Tables_number 76
_symmetry_space_group_name_Hall 'P 4w'
_symmetry_space_group_name_H-M 'P 41'
_cell_angle_alpha 90.0000
_cell_angle_beta 90.0000
_cell_angle_gamma 90.0000
_cell_formula_units_Z 4
_cell_length_a 11.1250(8)
_cell_length_b 11.1250(8)
_cell_length_c 22.9386(19)
_cell_measurement_reflns_used 22314
_cell_measurement_temperature 296.1
_cell_measurement_theta_max 68.0
_cell_measurement_theta_min 3.9
_cell_volume 2839.0(4)
_computing_cell_refinement PROCESS-AUTO
_computing_data_collection PROCESS-AUTO
_computing_data_reduction CrystalStructure
_computing_publication_material 'CrystalStructure 3.7.0'
_computing_structure_refinement SHELXL
_computing_structure_solution SIR92
_diffrn_detector_area_resol_mean 10.00
_diffrn_measured_fraction_theta_full 1.000
_diffrn_measured_fraction_theta_max 1.000
_diffrn_measurement_device_type 'Rigaku RAXIS-RAPID'
_diffrn_measurement_method w
_diffrn_radiation_type 'Cu K'a'
_diffrn_radiation_wavelength 1.54187
_diffrn_reflns_av_R_equivalents 0.027
_diffrn_reflns_limit_h_max 13
_diffrn_reflns_limit_h_min -13
_diffrn_reflns_limit_k_max 13
_diffrn_reflns_limit_k_min -13
_diffrn_reflns_limit_l_max 26
_diffrn_reflns_limit_l_min -27
_diffrn_reflns_number 28913
_diffrn_reflns_theta_full 68.03
_diffrn_reflns_theta_max 68.03
_exptl_absorpt_coefficient_mu 0.507
_exptl_absorpt_correction_T_max 0.942
_exptl_absorpt_correction_T_min 0.800
_exptl_absorpt_correction_type multi-scan
_exptl_absorpt_process_details
;
    Higashi, T. (1995). Program for Absorption Correction.
    Rigaku Corporation, Tokyo, Japan.
;
_exptl_crystal_colour colorless
_exptl_crystal_density_diffrn 1.066
_exptl_crystal_density_method 'not measured'
_exptl_crystal_description block
_exptl_crystal_F_000 984.00
_exptl_crystal_size_max 0.37
_exptl_crystal_size_mid 0.27
_exptl_crystal_size_min 0.12
_refine_diff_density_max 0.21
_refine_diff_density_min -0.17
_refine_ls_abs_structure_details 'Flack, H. D. (1983), Acta Cryst. A39, 876-881.  2249 Friedel Pairs'
_refine_ls_abs_structure_Flack 0.1(3)
_refine_ls_extinction_coef 0.0023(4)
_refine_ls_extinction_method SHELXL
_refine_ls_goodness_of_fit_ref 1.268
_refine_ls_hydrogen_treatment refall
_refine_ls_number_parameters 309
_refine_ls_number_reflns 4919
_refine_ls_R_factor_gt 0.0625
_refine_ls_shift/su_max 0.2940
_refine_ls_structure_factor_coef Fsqd
_refine_ls_weighting_details 'w = 1/['s^2^(Fo^2^)+(0.1000P)^2^+0.0000P] where P=(Fo^2^+2Fc^2^)/3'
_refine_ls_weighting_scheme calc
_refine_ls_wR_factor_ref 0.1890
_reflns_number_gt 3601
_reflns_number_total 4919
_reflns_threshold_expression F^2^>2.0's(F^2^)
_cod_data_source_file jo071005i-File001_3.cif
_cod_data_source_block '_fukano10-2-S,S-2'
_cod_original_formula_sum 'C31 H37 N O2 '
_cod_database_code 4024141

loop_
_symmetry_equiv_pos_site_id
_symmetry_equiv_pos_as_xyz
1 +X,+Y,+Z
2 -Y,+X,1/4+Z
3 -X,-Y,1/2+Z
4 +Y,-X,3/4+Z

loop_
_atom_site_label
_atom_site_type_symbol
_atom_site_fract_x
_atom_site_fract_y
_atom_site_fract_z
_atom_site_U_iso_or_equiv
_atom_site_adp_type
_atom_site_occupancy
_atom_site_symmetry_multiplicity
_atom_site_calc_flag
_atom_site_refinement_flags
_atom_site_disorder_assembly
_atom_site_disorder_group
O(1) O 0.4737(2) 0.25530(19) 0.75125(9) 0.0702(6) Uani 1.00 1 d . . .
O(2) O 0.3350(2) 0.4336(2) 0.72187(11) 0.0875(7) Uani 1.00 1 d . . .
N(1) N 0.2842(2) 0.5134(2) 0.63510(12) 0.0699(7) Uani 1.00 1 d . . .
C(1) C 0.3270(2) 0.3028(2) 0.63866(12) 0.0609(7) Uani 1.00 1 d . . .
C(4) C 0.4233(2) 0.2204(2) 0.64923(12) 0.0567(7) Uani 1.00 1 d . . .
C(6) C 0.6295(2) 0.1585(2) 0.69334(14) 0.0627(7) Uani 1.00 1 d . . .
C(7) C 0.5221(2) 0.2441(2) 0.69386(13) 0.0593(7) Uani 1.00 1 d . . .
C(8) C 0.2438(3) 0.1677(3) 0.56635(17) 0.0748(9) Uani 1.00 1 d . . .
C(9) C 0.4274(2) 0.1177(3) 0.61596(16) 0.0693(8) Uani 1.00 1 d . . .
C(10) C 0.2409(2) 0.2721(3) 0.59740(16) 0.0698(8) Uani 1.00 1 d . . .
C(11) C 0.3155(2) 0.4193(3) 0.66888(16) 0.0676(8) Uani 1.00 1 d . . .
C(12) C 0.8273(3) 0.2227(3) 0.66456(16) 0.0730(8) Uani 1.00 1 d . . .
C(13) C 0.3393(3) 0.0894(3) 0.57480(18) 0.0794(10) Uani 1.00 1 d . . .
C(14) C 0.7082(2) 0.2454(2) 0.67529(14) 0.0648(7) Uani 1.00 1 d . . .
C(15) C 0.6637(3) 0.0404(2) 0.70383(16) 0.0702(8) Uani 1.00 1 d . . .
C(16) C 0.7861(3) 0.0201(3) 0.69285(17) 0.0782(9) Uani 1.00 1 d . . .
C(17) C 0.6177(2) 0.3475(2) 0.67506(14) 0.0644(8) Uani 1.00 1 d . . .
C(18) C 0.8669(3) 0.1059(3) 0.67335(17) 0.0768(9) Uani 1.00 1 d . . .
C(19) C 0.2725(3) 0.6355(2) 0.66090(17) 0.0754(9) Uani 1.00 1 d . . .
C(20) C 0.6383(3) 0.4425(3) 0.72182(19) 0.0868(11) Uani 1.00 1 d . . .
C(21) C 0.5786(4) -0.0541(3) 0.7253(2) 0.0924(11) Uani 1.00 1 d . . .
C(22) C 0.5999(3) 0.4036(3) 0.61522(19) 0.0868(11) Uani 1.00 1 d . . .
C(23) C 0.1577(4) 0.6483(3) 0.6952(2) 0.0953(12) Uani 1.00 1 d . . .
C(24) C 0.2842(3) 0.7266(3) 0.6118(2) 0.0915(11) Uani 1.00 1 d . . .
C(25) C 1.0004(3) 0.0763(4) 0.6623(2) 0.1073(15) Uani 1.00 1 d . . .
C(26) C 0.0472(18) 0.7082(13) 0.7825(5) 0.270(11) Uani 1.00 1 d . . .
C(27) C 0.1596(8) 0.6894(6) 0.7498(2) 0.172(3) Uani 1.00 1 d . . .
C(28) C -0.048(2) 0.6756(12) 0.7536(8) 0.286(14) Uani 1.00 1 d . . .
C(29) C 0.0478(5) 0.6223(5) 0.6678(4) 0.164(3) Uani 1.00 1 d . . .
C(30) C 1.0174(6) -0.0358(6) 0.6320(4) 0.179(3) Uani 1.00 1 d . . .
C(31) C 1.0753(4) 0.0965(9) 0.7121(3) 0.184(3) Uani 1.00 1 d . . .
C(32) C 0.5896(6) -0.1723(4) 0.6932(4) 0.163(2) Uani 1.00 1 d . . .
C(33) C 0.5858(11) -0.0698(8) 0.7867(3) 0.241(6) Uani 1.00 1 d . . .
C(34) C -0.0626(7) 0.6392(7) 0.6968(8) 0.224(5) Uani 1.00 1 d . . .
H(1) H 0.4143 0.3244 0.7506 0.068 Uiso 1.00 1 c R . .
H(2) H 0.2823 0.4979 0.5884 0.068 Uiso 1.00 1 c R . .
H(3) H 0.1830 0.1493 0.5400 0.090 Uiso 1.00 1 c R . .
H(4) H 0.4914 0.0650 0.6211 0.083 Uiso 1.00 1 c R . .
H(5) H 0.1780 0.3254 0.5907 0.084 Uiso 1.00 1 c R . .
H(6) H 0.8792 0.2829 0.6520 0.088 Uiso 1.00 1 c R . .
H(7) H 0.3446 0.0188 0.5533 0.095 Uiso 1.00 1 c R . .
H(8) H 0.8153 -0.0571 0.6992 0.094 Uiso 1.00 1 c R . .
H(9) H 0.3400 0.6476 0.6877 0.090 Uiso 1.00 1 c R . .
H(10) H 0.5824 0.5073 0.7165 0.104 Uiso 1.00 1 c R . .
H(11) H 0.7189 0.4726 0.7189 0.104 Uiso 1.00 1 c R . .
H(12) H 0.6265 0.4073 0.7596 0.104 Uiso 1.00 1 c R . .
H(13) H 0.4975 -0.0240 0.7173 0.111 Uiso 1.00 1 c R . .
H(14) H 0.6432 0.3578 0.5867 0.104 Uiso 1.00 1 c R . .
H(15) H 0.6293 0.4847 0.6156 0.104 Uiso 1.00 1 c R . .
H(16) H 0.5159 0.4036 0.6057 0.104 Uiso 1.00 1 c R . .
H(17) H 0.3672 0.7475 0.6067 0.110 Uiso 1.00 1 c R . .
H(18) H 0.2390 0.7974 0.6213 0.110 Uiso 1.00 1 c R . .
H(19) H 0.2537 0.6924 0.5763 0.110 Uiso 1.00 1 c R . .
H(20) H 1.0263 0.1373 0.6342 0.129 Uiso 1.00 1 c R . .
H(21) H 0.0446 0.7401 0.8199 0.324 Uiso 1.00 1 c R . .
H(22) H 0.2329 0.7064 0.7675 0.207 Uiso 1.00 1 c R . .
H(23) H -0.1192 0.6774 0.7752 0.343 Uiso 1.00 1 c R . .
H(24) H 0.0478 0.5935 0.6297 0.197 Uiso 1.00 1 c R . .
H(25) H 1.0276 -0.0994 0.6599 0.214 Uiso 1.00 1 c R . .
H(26) H 1.0876 -0.0306 0.6078 0.214 Uiso 1.00 1 c R . .
H(27) H 0.9483 -0.0522 0.6082 0.214 Uiso 1.00 1 c R . .
H(28) H 1.1019 0.1786 0.7124 0.221 Uiso 1.00 1 c R . .
H(29) H 1.1438 0.0442 0.7104 0.221 Uiso 1.00 1 c R . .
H(30) H 1.0305 0.0803 0.7470 0.221 Uiso 1.00 1 c R . .
H(31) H 0.5362 -0.1724 0.6603 0.195 Uiso 1.00 1 c R . .
H(32) H 0.5688 -0.2371 0.7190 0.195 Uiso 1.00 1 c R . .
H(33) H 0.6708 -0.1824 0.6799 0.195 Uiso 1.00 1 c R . .
H(34) H 0.6449 -0.1301 0.7955 0.289 Uiso 1.00 1 c R . .
H(35) H 0.5090 -0.0949 0.8014 0.289 Uiso 1.00 1 c R . .
H(36) H 0.6085 0.0047 0.8046 0.289 Uiso 1.00 1 c R . .
H(37) H -0.1371 0.6269 0.6794 0.269 Uiso 1.00 1 c R . .

loop_
_atom_site_aniso_label
_atom_site_aniso_U_11
_atom_site_aniso_U_22
_atom_site_aniso_U_33
_atom_site_aniso_U_12
_atom_site_aniso_U_13
_atom_site_aniso_U_23
O(1) 0.0772(13) 0.0822(13) 0.0511(13) 0.0142(10) -0.0012(10) 0.0041(10)
O(2) 0.1049(18) 0.0923(17) 0.0654(17) 0.0312(14) -0.0096(13) -0.0038(12)
N(1) 0.0801(16) 0.0688(15) 0.0609(17) 0.0125(13) 0.0023(13) 0.0025(13)
C(1) 0.0582(16) 0.0727(18) 0.0519(17) 0.0001(14) 0.0042(14) 0.0089(14)
C(4) 0.0582(16) 0.0666(17) 0.0453(16) -0.0013(13) 0.0004(12) 0.0045(13)
C(6) 0.0640(17) 0.0681(18) 0.0559(18) 0.0080(14) -0.0050(14) -0.0012(15)
C(7) 0.0593(16) 0.0668(17) 0.0516(18) 0.0058(13) -0.0023(14) -0.0003(14)
C(8) 0.072(2) 0.087(2) 0.066(2) -0.0135(18) -0.0101(17) 0.0089(19)
C(9) 0.0716(19) 0.0752(19) 0.061(2) 0.0036(15) -0.0066(15) 0.0042(16)
C(10) 0.0629(18) 0.083(2) 0.064(2) -0.0004(15) -0.0075(15) 0.0145(17)
C(11) 0.0627(17) 0.085(2) 0.055(2) 0.0102(15) 0.0006(15) 0.0042(17)
C(12) 0.0671(19) 0.086(2) 0.066(2) 0.0026(16) 0.0016(15) 0.0066(17)
C(13) 0.091(2) 0.076(2) 0.071(2) -0.0133(19) -0.0070(19) -0.0019(18)
C(14) 0.0614(17) 0.0747(19) 0.0582(19) -0.0006(14) -0.0072(14) -0.0008(15)
C(15) 0.079(2) 0.0670(18) 0.064(2) 0.0037(15) -0.0109(17) -0.0029(15)
C(16) 0.085(2) 0.075(2) 0.074(2) 0.0241(17) -0.0035(19) -0.0087(18)
C(17) 0.0674(17) 0.0648(17) 0.061(2) -0.0030(14) -0.0060(14) 0.0081(14)
C(18) 0.0642(19) 0.098(2) 0.068(2) 0.0083(18) 0.0010(16) 0.0032(19)
C(19) 0.082(2) 0.069(2) 0.074(2) 0.0046(16) 0.0042(18) -0.0055(16)
C(20) 0.098(2) 0.073(2) 0.090(2) -0.0022(18) -0.016(2) -0.0011(19)
C(21) 0.100(2) 0.080(2) 0.098(3) -0.005(2) -0.002(2) 0.007(2)
C(22) 0.075(2) 0.101(2) 0.085(2) -0.0052(18) -0.0040(19) 0.034(2)
C(23) 0.123(3) 0.072(2) 0.091(3) 0.022(2) 0.029(2) 0.007(2)
C(24) 0.095(2) 0.079(2) 0.101(3) 0.0103(19) 0.023(2) 0.007(2)
C(25) 0.082(2) 0.132(3) 0.108(3) 0.031(2) 0.026(2) 0.008(3)
C(26) 0.48(2) 0.203(13) 0.127(8) 0.174(16) 0.125(13) 0.026(7)
C(27) 0.256(8) 0.183(6) 0.077(3) 0.097(6) 0.040(4) -0.003(3)
C(28) 0.45(3) 0.132(7) 0.28(2) 0.028(11) 0.26(2) 0.071(11)
C(29) 0.097(3) 0.132(4) 0.264(9) -0.007(3) 0.072(4) -0.044(5)
C(30) 0.117(4) 0.161(5) 0.258(9) 0.022(3) 0.081(5) -0.052(6)
C(31) 0.066(2) 0.339(11) 0.148(5) 0.042(4) -0.012(3) 0.007(6)
C(32) 0.164(5) 0.081(2) 0.243(8) -0.041(3) 0.009(5) -0.032(4)
C(33) 0.405(15) 0.196(7) 0.122(6) -0.183(9) 0.014(7) 0.025(5)
C(34) 0.127(5) 0.153(6) 0.393(19) -0.019(4) 0.081(8) 0.014(9)

loop_
_atom_type_symbol
_atom_type_description
_atom_type_scat_dispersion_real
_atom_type_scat_dispersion_imag
_atom_type_scat_source
C C 0.018 0.009
;
International Tables for Crystallography
(1992, Vol. C, Tables 4.2.6.8 and 6.1.1.4)
;
H H 0.000 0.000
;
International Tables for Crystallography
(1992, Vol. C, Table 6.1.1.4)
;
O O 0.049 0.032
;
International Tables for Crystallography
(1992, Vol. C, Tables 4.2.6.8 and 6.1.1.4)
;
N N 0.031 0.018
;
International Tables for Crystallography
(1992, Vol. C, Tables 4.2.6.8 and 6.1.1.4)
;
